data_7024898
loop_
_publ_author_name
'Wills, Corinne'
'Izod, Keith'
'Clegg, William'
'Harrington, Ross W.'

_publ_section_title
;
 Oxidation reactions of a phosphine-borane-stabilised dialkylstannylene.
;
_journal_issue 9
_journal_name_full 'Dalton transactions (Cambridge, England : 2003)'
_journal_page_first 2379
_journal_page_last 2384
_journal_paper_doi 10.1039/b922507b
_journal_volume 39
_journal_year 2010
_chemical_formula_moiety 'C19 H45 B2 Br P2 Si2 Sn'
_chemical_formula_sum 'C19 H45 B2 Br P2 Si2 Sn'
_chemical_formula_weight 611.89
_chemical_name_systematic
;
?
;
_space_group_IT_number 19
_symmetry_cell_setting orthorhombic
_symmetry_space_group_name_Hall 'P 2ac 2ab'
_symmetry_space_group_name_H-M 'P 21 21 21'
_atom_sites_solution_hydrogens difmap
_atom_sites_solution_primary direct
_atom_sites_solution_secondary difmap
_audit_creation_method SHELXL-97
_cell_angle_alpha 90.00
_cell_angle_beta 90.00
_cell_angle_gamma 90.00
_cell_formula_units_Z 4
_cell_length_a 9.211(3)
_cell_length_b 9.917(4)
_cell_length_c 32.443(9)
_cell_measurement_reflns_used 128
_cell_measurement_temperature 150(2)
_cell_measurement_theta_max 27.50
_cell_measurement_theta_min 2.50
_cell_volume 2963.5(17)
_computing_cell_refinement EvalCCD
_computing_data_collection 'Nonius COLLECT'
_computing_data_reduction EvalCCD
_computing_molecular_graphics 'Bruker SHELXTL'
_computing_publication_material 'Bruker SHELXTL and local programs'
_computing_structure_refinement 'Bruker SHELXTL'
_computing_structure_solution 'Bruker SHELXTL'
_diffrn_ambient_temperature 150(2)
_diffrn_measured_fraction_theta_full 0.994
_diffrn_measured_fraction_theta_max 0.994
_diffrn_measurement_device_type 'Nonius KappaCCD diffractometer'
_diffrn_measurement_method '\f and \w scans'
_diffrn_radiation_monochromator graphite
_diffrn_radiation_source 'sealed tube'
_diffrn_radiation_type MoK\a
_diffrn_radiation_wavelength 0.71073
_diffrn_reflns_av_R_equivalents 0.0565
_diffrn_reflns_av_sigmaI/netI 0.0515
_diffrn_reflns_limit_h_max 10
_diffrn_reflns_limit_h_min -10
_diffrn_reflns_limit_k_max 11
_diffrn_reflns_limit_k_min -11
_diffrn_reflns_limit_l_max 38
_diffrn_reflns_limit_l_min -38
_diffrn_reflns_number 32522
_diffrn_reflns_theta_full 25.00
_diffrn_reflns_theta_max 25.00
_diffrn_reflns_theta_min 3.93
_diffrn_standards_number 0
_exptl_absorpt_coefficient_mu 2.404
_exptl_absorpt_correction_T_max 0.795
_exptl_absorpt_correction_T_min 0.730
_exptl_absorpt_correction_type multi-scan
_exptl_absorpt_process_details SADABS
_exptl_crystal_colour colourless
_exptl_crystal_density_diffrn 1.371
_exptl_crystal_density_method 'not measured'
_exptl_crystal_description block
_exptl_crystal_F_000 1248
_exptl_crystal_size_max 0.14
_exptl_crystal_size_mid 0.10
_exptl_crystal_size_min 0.10
_refine_diff_density_max 0.561
_refine_diff_density_min -0.390
_refine_diff_density_rms 0.082
_refine_ls_abs_structure_details 'Flack H D (1983), Acta Cryst. A39, 876-881'
_refine_ls_abs_structure_Flack 0.024(9)
_refine_ls_extinction_method none
_refine_ls_goodness_of_fit_ref 1.028
_refine_ls_hydrogen_treatment mixed
_refine_ls_matrix_type full
_refine_ls_number_parameters 268
_refine_ls_number_reflns 5175
_refine_ls_number_restraints 0
_refine_ls_restrained_S_all 1.028
_refine_ls_R_factor_all 0.0472
_refine_ls_R_factor_gt 0.0327
_refine_ls_shift/su_max 0.001
_refine_ls_shift/su_mean 0.000
_refine_ls_structure_factor_coef Fsqd
_refine_ls_weighting_details 'calc w=1/[\s^2^(Fo^2^)+(0.0194P)^2^+1.1871P] where P=(Fo^2^+2Fc^2^)/3'
_refine_ls_weighting_scheme calc
_refine_ls_wR_factor_gt 0.0521
_refine_ls_wR_factor_ref 0.0552
_reflns_number_gt 4416
_reflns_number_total 5175
_reflns_threshold_expression I>2\s(I)
_cod_data_source_file b922507b.txt
_cod_data_source_block ki360_compound_10
_cod_original_cell_volume 2963.5(16)
_cod_database_code 7024898

loop_
_symmetry_equiv_pos_as_xyz
'x, y, z'
'-x+1/2, -y, z+1/2'
'-x, y+1/2, -z+1/2'
'x+1/2, -y+1/2, -z'

loop_
_atom_site_label
_atom_site_type_symbol
_atom_site_fract_x
_atom_site_fract_y
_atom_site_fract_z
_atom_site_U_iso_or_equiv
_atom_site_adp_type
_atom_site_occupancy
_atom_site_symmetry_multiplicity
_atom_site_calc_flag
_atom_site_refinement_flags
Sn Sn 0.23400(3) 0.56608(3) 0.139869(8) 0.02170(8) Uani 1 1 d .
Br Br 0.43633(5) 0.41507(5) 0.166626(15) 0.04150(14) Uani 1 1 d .
P1 P 0.45705(12) 0.83386(12) 0.15272(4) 0.0299(3) Uani 1 1 d .
P2 P 0.08346(13) 0.63864(12) 0.05184(4) 0.0296(3) Uani 1 1 d .
Si1 Si 0.21412(13) 0.78071(12) 0.22279(3) 0.0249(3) Uani 1 1 d .
Si2 Si 0.32382(13) 0.40358(13) 0.04567(4) 0.0342(3) Uani 1 1 d .
B1 B 0.5201(8) 0.7989(9) 0.0975(2) 0.055(2) Uani 1 1 d .
H1A H 0.432(6) 0.824(5) 0.0778(15) 0.063(16) Uiso 1 1 d .
H1B H 0.539(5) 0.694(5) 0.0955(14) 0.045(14) Uiso 1 1 d .
H1C H 0.609(5) 0.861(5) 0.0945(14) 0.064(16) Uiso 1 1 d .
B2 B -0.0022(7) 0.7669(8) 0.0889(2) 0.0473(18) Uani 1 1 d .
H2A H -0.025(4) 0.720(4) 0.1170(13) 0.035(12) Uiso 1 1 d .
H2B H 0.090(5) 0.846(4) 0.0915(13) 0.046(13) Uiso 1 1 d .
H2C H -0.094(5) 0.793(5) 0.0715(14) 0.051(14) Uiso 1 1 d .
C1 C 0.2805(4) 0.7649(4) 0.16729(11) 0.0195(9) Uani 1 1 d .
H1 H 0.2117 0.8251 0.1521 0.023 Uiso 1 1 calc R
C2 C 0.5903(5) 0.7808(5) 0.19041(16) 0.0484(14) Uani 1 1 d .
H2D H 0.5550 0.8019 0.2182 0.073 Uiso 1 1 calc R
H2E H 0.6819 0.8285 0.1855 0.073 Uiso 1 1 calc R
H2F H 0.6062 0.6835 0.1880 0.073 Uiso 1 1 calc R
C3 C 0.4452(5) 1.0157(4) 0.15796(15) 0.0421(13) Uani 1 1 d .
H3A H 0.4133 1.0384 0.1859 0.063 Uiso 1 1 calc R
H3B H 0.3752 1.0511 0.1380 0.063 Uiso 1 1 calc R
H3C H 0.5408 1.0558 0.1528 0.063 Uiso 1 1 calc R
C4 C 0.0095(4) 0.7798(5) 0.22231(14) 0.0360(12) Uani 1 1 d .
H4A H -0.0269 0.7876 0.2506 0.054 Uiso 1 1 calc R
H4B H -0.0252 0.6952 0.2101 0.054 Uiso 1 1 calc R
H4C H -0.0259 0.8560 0.2059 0.054 Uiso 1 1 calc R
C5 C 0.2871(5) 0.6411(5) 0.25614(12) 0.0397(12) Uani 1 1 d .
H5A H 0.2512 0.6523 0.2844 0.060 Uiso 1 1 calc R
H5B H 0.3934 0.6443 0.2562 0.060 Uiso 1 1 calc R
H5C H 0.2546 0.5539 0.2453 0.060 Uiso 1 1 calc R
C6 C 0.2686(5) 0.9444(4) 0.24769(11) 0.0354(10) Uani 1 1 d .
H6A H 0.2322 0.9469 0.2761 0.053 Uiso 1 1 calc R
H6B H 0.2273 1.0198 0.2321 0.053 Uiso 1 1 calc R
H6C H 0.3747 0.9518 0.2479 0.053 Uiso 1 1 calc R
C7 C 0.2467(4) 0.5594(4) 0.07226(10) 0.0240(8) Uani 1 1 d .
H7A H 0.3226 0.6288 0.0663 0.029 Uiso 1 1 calc R
C8 C -0.0434(5) 0.5089(5) 0.03640(15) 0.0476(14) Uani 1 1 d .
H8A H 0.0049 0.4456 0.0177 0.071 Uiso 1 1 calc R
H8B H -0.1263 0.5504 0.0223 0.071 Uiso 1 1 calc R
H8C H -0.0777 0.4603 0.0608 0.071 Uiso 1 1 calc R
C9 C 0.1363(5) 0.7267(6) 0.00550(14) 0.0499(14) Uani 1 1 d .
H9A H 0.1805 0.6629 -0.0138 0.075 Uiso 1 1 calc R
H9B H 0.2065 0.7974 0.0124 0.075 Uiso 1 1 calc R
H9C H 0.0504 0.7676 -0.0072 0.075 Uiso 1 1 calc R
C10 C 0.5246(5) 0.4004(6) 0.05453(16) 0.0595(16) Uani 1 1 d .
H10A H 0.5663 0.3208 0.0411 0.089 Uiso 1 1 calc R
H10B H 0.5441 0.3968 0.0842 0.089 Uiso 1 1 calc R
H10C H 0.5683 0.4820 0.0429 0.089 Uiso 1 1 calc R
C11 C 0.3016(5) 0.4126(5) -0.01186(12) 0.0472(14) Uani 1 1 d .
H11A H 0.3416 0.3308 -0.0244 0.071 Uiso 1 1 calc R
H11B H 0.3532 0.4917 -0.0225 0.071 Uiso 1 1 calc R
H11C H 0.1982 0.4199 -0.0187 0.071 Uiso 1 1 calc R
C12 C 0.2362(7) 0.2461(4) 0.06510(13) 0.0545(15) Uani 1 1 d .
H12A H 0.2776 0.1679 0.0508 0.082 Uiso 1 1 calc R
H12B H 0.1315 0.2501 0.0599 0.082 Uiso 1 1 calc R
H12C H 0.2535 0.2375 0.0948 0.082 Uiso 1 1 calc R
C13 C 0.0485(5) 0.4755(4) 0.17103(14) 0.0359(12) Uani 1 1 d .
H13A H 0.0744 0.4651 0.2005 0.043 Uiso 1 1 calc R
H13B H -0.0326 0.5408 0.1697 0.043 Uiso 1 1 calc R
C14 C -0.0082(5) 0.3419(4) 0.15620(12) 0.0257(11) Uani 1 1 d .
C15 C -0.1380(4) 0.3344(5) 0.13511(14) 0.0329(11) Uani 1 1 d .
H15A H -0.1909 0.4146 0.1296 0.040 Uiso 1 1 calc R
C16 C -0.1917(5) 0.2121(5) 0.12200(14) 0.0368(12) Uani 1 1 d .
H16A H -0.2815 0.2089 0.1076 0.044 Uiso 1 1 calc R
C17 C -0.1170(5) 0.0946(5) 0.12945(13) 0.0391(12) Uani 1 1 d .
H17A H -0.1534 0.0106 0.1199 0.047 Uiso 1 1 calc R
C18 C 0.0123(5) 0.1008(5) 0.15118(14) 0.0398(13) Uani 1 1 d .
H18A H 0.0645 0.0203 0.1568 0.048 Uiso 1 1 calc R
C19 C 0.0661(5) 0.2231(5) 0.16466(14) 0.0341(11) Uani 1 1 d .
H19A H 0.1543 0.2261 0.1798 0.041 Uiso 1 1 calc R

loop_
_atom_site_aniso_label
_atom_site_aniso_U_11
_atom_site_aniso_U_22
_atom_site_aniso_U_33
_atom_site_aniso_U_23
_atom_site_aniso_U_13
_atom_site_aniso_U_12
Sn 0.02570(14) 0.02197(15) 0.01742(13) -0.00191(14) -0.00134(13) 0.00027(15)
Br 0.0460(3) 0.0383(3) 0.0402(3) -0.0017(3) -0.0142(2) 0.0155(3)
P1 0.0232(6) 0.0350(7) 0.0316(7) -0.0062(6) 0.0016(5) -0.0062(6)
P2 0.0315(7) 0.0345(7) 0.0228(6) 0.0001(6) -0.0059(5) 0.0048(6)
Si1 0.0299(7) 0.0278(7) 0.0171(6) -0.0023(5) -0.0004(5) 0.0006(6)
Si2 0.0438(7) 0.0342(9) 0.0247(7) -0.0066(6) 0.0036(5) 0.0096(6)
B1 0.037(4) 0.071(6) 0.056(5) -0.024(4) 0.022(3) -0.025(4)
B2 0.049(4) 0.061(5) 0.033(4) 0.001(3) -0.013(3) 0.026(4)
C1 0.018(2) 0.021(2) 0.020(2) -0.0007(18) -0.0064(18) 0.0017(19)
C2 0.029(3) 0.049(3) 0.066(4) -0.009(3) -0.013(3) 0.000(3)
C3 0.044(3) 0.040(3) 0.043(3) 0.005(2) 0.001(2) -0.013(2)
C4 0.039(3) 0.038(3) 0.031(3) -0.009(2) 0.005(2) -0.002(2)
C5 0.056(3) 0.045(3) 0.018(2) 0.004(2) -0.002(2) 0.000(3)
C6 0.041(2) 0.039(3) 0.026(2) -0.008(2) 0.002(2) -0.001(3)
C7 0.028(2) 0.028(2) 0.0160(18) 0.0024(19) 0.0034(18) -0.002(3)
C8 0.037(3) 0.057(4) 0.048(3) -0.001(3) -0.008(2) -0.008(3)
C9 0.064(4) 0.054(4) 0.031(3) 0.009(3) -0.006(2) 0.006(3)
C10 0.048(3) 0.074(4) 0.057(3) -0.018(3) 0.004(3) 0.029(3)
C11 0.067(3) 0.047(3) 0.027(3) -0.010(3) 0.008(2) 0.006(3)
C12 0.094(4) 0.031(3) 0.039(3) -0.002(2) 0.007(3) 0.014(3)
C13 0.044(3) 0.032(3) 0.032(3) -0.003(2) 0.015(2) -0.006(2)
C14 0.033(3) 0.021(3) 0.022(2) -0.002(2) 0.0121(19) -0.001(2)
C15 0.034(3) 0.034(3) 0.031(3) 0.007(2) 0.004(2) 0.005(2)
C16 0.033(3) 0.043(3) 0.034(3) -0.002(2) -0.002(2) -0.009(2)
C17 0.050(3) 0.035(3) 0.033(3) -0.010(2) 0.010(2) -0.010(3)
C18 0.043(3) 0.029(3) 0.048(3) 0.005(2) 0.008(2) 0.005(2)
C19 0.038(3) 0.033(3) 0.031(3) 0.002(2) -0.001(2) -0.002(3)

loop_
_atom_type_symbol
_atom_type_description
_atom_type_scat_dispersion_real
_atom_type_scat_dispersion_imag
_atom_type_scat_source
C C 0.0033 0.0016 'International Tables Vol C Tables 4.2.6.8 and 6.1.1.4'
H H 0.0000 0.0000 'International Tables Vol C Tables 4.2.6.8 and 6.1.1.4'
B B 0.0013 0.0007 'International Tables Vol C Tables 4.2.6.8 and 6.1.1.4'
Si Si 0.0817 0.0704 'International Tables Vol C Tables 4.2.6.8 and 6.1.1.4'
P P 0.1023 0.0942 'International Tables Vol C Tables 4.2.6.8 and 6.1.1.4'
Br Br -0.2901 2.4595 'International Tables Vol C Tables 4.2.6.8 and 6.1.1.4'
Sn Sn -0.6537 1.4246 'International Tables Vol C Tables 4.2.6.8 and 6.1.1.4'

loop_
_geom_angle_atom_site_label_1
_geom_angle_atom_site_label_2
_geom_angle_atom_site_label_3
_geom_angle
Br Sn C1 104.27(10)
Br Sn C7 106.50(10)
Br Sn C13 99.99(13)
C1 Sn C7 114.79(14)
C1 Sn C13 109.50(15)
C7 Sn C13 119.49(16)
B1 P1 C1 116.4(2)
B1 P1 C2 112.0(3)
B1 P1 C3 106.6(3)
C1 P1 C2 108.7(2)
C1 P1 C3 107.1(2)
C2 P1 C3 105.4(2)
B2 P2 C7 113.4(2)
B2 P2 C8 112.3(3)
B2 P2 C9 108.2(3)
C7 P2 C8 109.1(2)
C7 P2 C9 106.8(2)
C8 P2 C9 106.7(2)
C1 Si1 C4 108.17(18)
C1 Si1 C5 111.58(18)
C1 Si1 C6 112.99(18)
C4 Si1 C5 111.0(2)
C4 Si1 C6 105.9(2)
C5 Si1 C6 107.04(19)
C7 Si2 C10 108.2(2)
C7 Si2 C11 111.72(19)
C7 Si2 C12 111.3(2)
C10 Si2 C11 105.1(2)
C10 Si2 C12 111.2(3)
C11 Si2 C12 109.1(2)
P1 B1 H1A 107(3)
P1 B1 H1B 107(3)
P1 B1 H1C 103(3)
H1A B1 H1B 109(4)
H1A B1 H1C 114(4)
H1B B1 H1C 117(4)
P2 B2 H2A 109(2)
P2 B2 H2B 101(2)
P2 B2 H2C 99(2)
H2A B2 H2B 113(3)
H2A B2 H2C 115(3)
H2B B2 H2C 118(3)
Sn C1 P1 113.77(18)
Sn C1 Si1 113.08(18)
Sn C1 H1 102.3
P1 C1 Si1 119.91(19)
P1 C1 H1 102.3
Si1 C1 H1 102.3
P1 C2 H2D 109.5
P1 C2 H2E 109.5
P1 C2 H2F 109.5
H2D C2 H2E 109.5
H2D C2 H2F 109.5
H2E C2 H2F 109.5
P1 C3 H3A 109.5
P1 C3 H3B 109.5
P1 C3 H3C 109.5
H3A C3 H3B 109.5
H3A C3 H3C 109.5
H3B C3 H3C 109.5
Si1 C4 H4A 109.5
Si1 C4 H4B 109.5
Si1 C4 H4C 109.5
H4A C4 H4B 109.5
H4A C4 H4C 109.5
H4B C4 H4C 109.5
Si1 C5 H5A 109.5
Si1 C5 H5B 109.5
Si1 C5 H5C 109.5
H5A C5 H5B 109.5
H5A C5 H5C 109.5
H5B C5 H5C 109.5
Si1 C6 H6A 109.5
Si1 C6 H6B 109.5
Si1 C6 H6C 109.5
H6A C6 H6B 109.5
H6A C6 H6C 109.5
H6B C6 H6C 109.5
Sn C7 P2 107.83(17)
Sn C7 Si2 119.72(18)
Sn C7 H7A 102.1
P2 C7 Si2 119.51(19)
P2 C7 H7A 102.1
Si2 C7 H7A 102.1
P2 C8 H8A 109.5
P2 C8 H8B 109.5
P2 C8 H8C 109.5
H8A C8 H8B 109.5
H8A C8 H8C 109.5
H8B C8 H8C 109.5
P2 C9 H9A 109.5
P2 C9 H9B 109.5
P2 C9 H9C 109.5
H9A C9 H9B 109.5
H9A C9 H9C 109.5
H9B C9 H9C 109.5
Si2 C10 H10A 109.5
Si2 C10 H10B 109.5
Si2 C10 H10C 109.5
H10A C10 H10B 109.5
H10A C10 H10C 109.5
H10B C10 H10C 109.5
Si2 C11 H11A 109.5
Si2 C11 H11B 109.5
Si2 C11 H11C 109.5
H11A C11 H11B 109.5
H11A C11 H11C 109.5
H11B C11 H11C 109.5
Si2 C12 H12A 109.5
Si2 C12 H12B 109.5
Si2 C12 H12C 109.5
H12A C12 H12B 109.5
H12A C12 H12C 109.5
H12B C12 H12C 109.5
Sn C13 H13A 107.5
Sn C13 H13B 107.5
Sn C13 C14 119.2(3)
H13A C13 H13B 107.0
H13A C13 C14 107.5
H13B C13 C14 107.5
C13 C14 C15 120.5(4)
C13 C14 C19 120.9(4)
C15 C14 C19 118.6(4)
C14 C15 H15A 119.6
C14 C15 C16 120.8(4)
H15A C15 C16 119.6
C15 C16 H16A 119.6
C15 C16 C17 120.8(4)
H16A C16 C17 119.6
C16 C17 H17A 120.6
C16 C17 C18 118.8(4)
H17A C17 C18 120.6
C17 C18 H18A 119.7
C17 C18 C19 120.6(4)
H18A C18 C19 119.7
C14 C19 C18 120.3(4)
C14 C19 H19A 119.8
C18 C19 H19A 119.8

loop_
_geom_bond_atom_site_label_1
_geom_bond_atom_site_label_2
_geom_bond_distance
Sn Br 2.5435(7)
Sn C1 2.205(4)
Sn C7 2.198(3)
Sn C13 2.179(4)
P1 B1 1.916(7)
P1 C1 1.827(4)
P1 C2 1.811(5)
P1 C3 1.815(5)
P2 B2 1.921(7)
P2 C7 1.821(4)
P2 C8 1.809(5)
P2 C9 1.805(5)
Si1 C1 1.908(4)
Si1 C4 1.885(4)
Si1 C5 1.882(4)
Si1 C6 1.881(4)
Si2 C7 1.907(4)
Si2 C10 1.871(5)
Si2 C11 1.880(4)
Si2 C12 1.868(5)
B1 H1A 1.06(5)
B1 H1B 1.05(5)
B1 H1C 1.03(5)
B2 H2A 1.04(4)
B2 H2B 1.15(4)
B2 H2C 1.05(5)
C1 H1 1.000
C2 H2D 0.980
C2 H2E 0.980
C2 H2F 0.980
C3 H3A 0.980
C3 H3B 0.980
C3 H3C 0.980
C4 H4A 0.980
C4 H4B 0.980
C4 H4C 0.980
C5 H5A 0.980
C5 H5B 0.980
C5 H5C 0.980
C6 H6A 0.980
C6 H6B 0.980
C6 H6C 0.980
C7 H7A 1.000
C8 H8A 0.980
C8 H8B 0.980
C8 H8C 0.980
C9 H9A 0.980
C9 H9B 0.980
C9 H9C 0.980
C10 H10A 0.980
C10 H10B 0.980
C10 H10C 0.980
C11 H11A 0.980
C11 H11B 0.980
C11 H11C 0.980
C12 H12A 0.980
C12 H12B 0.980
C12 H12C 0.980
C13 H13A 0.990
C13 H13B 0.990
C13 C14 1.503(6)
C14 C15 1.379(6)
C14 C19 1.389(6)
C15 H15A 0.950
C15 C16 1.377(6)
C16 H16A 0.950
C16 C17 1.375(6)
C17 H17A 0.950
C17 C18 1.385(6)
C18 H18A 0.950
C18 C19 1.381(6)
C19 H19A 0.950

loop_
_geom_torsion_atom_site_label_1
_geom_torsion_atom_site_label_2
_geom_torsion_atom_site_label_3
_geom_torsion_atom_site_label_4
_geom_torsion
B1 P1 C1 Sn 36.4(4)
B1 P1 C1 Si1 174.8(4)
C2 P1 C1 Sn -91.0(2)
C2 P1 C1 Si1 47.4(3)
C3 P1 C1 Sn 155.5(2)
C3 P1 C1 Si1 -66.1(3)
C4 Si1 C1 Sn -68.2(2)
C4 Si1 C1 P1 153.1(2)
C5 Si1 C1 Sn 54.1(2)
C5 Si1 C1 P1 -84.5(3)
C6 Si1 C1 Sn 174.82(18)
C6 Si1 C1 P1 36.2(3)
Br Sn C1 P1 60.02(19)
Br Sn C1 Si1 -81.24(17)
C7 Sn C1 P1 -56.1(2)
C7 Sn C1 Si1 162.64(17)
C13 Sn C1 P1 166.3(2)
C13 Sn C1 Si1 25.0(2)
B2 P2 C7 Sn 25.5(3)
B2 P2 C7 Si2 166.8(3)
C8 P2 C7 Sn -100.5(2)
C8 P2 C7 Si2 40.8(3)
C9 P2 C7 Sn 144.6(2)
C9 P2 C7 Si2 -74.1(3)
C10 Si2 C7 Sn -72.0(3)
C10 Si2 C7 P2 151.3(3)
C11 Si2 C7 Sn 172.7(2)
C11 Si2 C7 P2 36.0(3)
C12 Si2 C7 Sn 50.5(3)
C12 Si2 C7 P2 -86.3(3)
Br Sn C7 P2 169.03(14)
Br Sn C7 Si2 27.8(2)
C1 Sn C7 P2 -76.1(2)
C1 Sn C7 Si2 142.7(2)
C13 Sn C7 P2 57.0(2)
C13 Sn C7 Si2 -84.2(3)
Br Sn C13 C14 -73.8(3)
C1 Sn C13 C14 177.1(3)
C7 Sn C13 C14 41.7(4)
Sn C13 C14 C15 -107.4(4)
Sn C13 C14 C19 74.9(5)
C13 C14 C15 C16 -179.0(4)
C19 C14 C15 C16 -1.2(7)
C14 C15 C16 C17 -0.3(7)
C15 C16 C17 C18 1.3(7)
C16 C17 C18 C19 -0.8(7)
C17 C18 C19 C14 -0.7(7)
C13 C14 C19 C18 179.5(4)
C15 C14 C19 C18 1.7(6)
